data_1507942
loop_
_publ_author_name
'Askevold, Bjorn'
'Nieto, Jorge Torres'
'Tussupbayev, Samat'
'Diefenbach, Martin'
'Herdtweck, Eberhardt'
'Holthausen, Max C.'
'Schneider, Sven'

_publ_section_title
;
 Ammonia formation by metal-ligand cooperative hydrogenolysis of a nitrido
 ligand.
;
_journal_issue 7
_journal_name_full 'Nature chemistry'
_journal_page_first 532
_journal_page_last 537
_journal_paper_doi 10.1038/nchem.1051
_journal_volume 3
_journal_year 2011
_chemical_compound_source 'see text'
_chemical_formula_moiety 'C20 H44 N2 P2 Ru'
_chemical_formula_sum 'C20 H44 N2 P2 Ru'
_chemical_formula_weight 475.58
_chemical_name_systematic ?
_space_group_IT_number 14
_symmetry_cell_setting monoclinic
_symmetry_Int_Tables_number 14
_symmetry_space_group_name_Hall '-P 2ybc'
_symmetry_space_group_name_H-M 'P 1 21/c 1'
_atom_sites_solution_hydrogens geom
_atom_sites_solution_primary direct
_atom_sites_solution_secondary difmap
_cell_angle_alpha 90
_cell_angle_beta 107.0112(15)
_cell_angle_gamma 90
_cell_formula_units_Z 4
_cell_length_a 8.4330(3)
_cell_length_b 21.6173(8)
_cell_length_c 13.7382(5)
_cell_measurement_reflns_used 9512
_cell_measurement_temperature 123
_cell_measurement_theta_max 25.44
_cell_measurement_theta_min 1.81
_cell_volume 2394.88(15)
_computing_cell_refinement 'SAINT (Bruker, 2008b)'
_computing_data_collection 'APEX II Control Software (Bruker, 2008a)'
_computing_data_reduction 'SAINT (Bruker, 2008b)'
_computing_molecular_graphics 'PLATON (Spek, 2010)'
_computing_publication_material 'PLATON (Spek, 2010)'
_computing_structure_refinement 'SHELXL97 (Sheldrick, 1998)'
_computing_structure_solution 'SIR92 (Altomare, 1994)'
_diffrn_ambient_temperature 123(1)
_diffrn_detector ' CCD plate '
_diffrn_detector_area_resol_mean 16
_diffrn_measured_fraction_theta_full 0.997
_diffrn_measured_fraction_theta_max 0.997
_diffrn_measurement_device ' \k-geometry diffractometer '
_diffrn_measurement_device_type ' Bruker APEX-II CCD '
_diffrn_measurement_method ' phi- and omega-rotation '
_diffrn_radiation_monochromator graphite
_diffrn_radiation_source 'rotating anode FR591'
_diffrn_radiation_type 'Mo K\a'
_diffrn_radiation_wavelength 0.71073
_diffrn_reflns_av_R_equivalents 0.0266
_diffrn_reflns_av_sigmaI/netI 0.0092
_diffrn_reflns_limit_h_max 10
_diffrn_reflns_limit_h_min -10
_diffrn_reflns_limit_k_max 26
_diffrn_reflns_limit_k_min -26
_diffrn_reflns_limit_l_max 16
_diffrn_reflns_limit_l_min -16
_diffrn_reflns_number 72830
_diffrn_reflns_theta_full 25.44
_diffrn_reflns_theta_max 25.44
_diffrn_reflns_theta_min 1.81
_diffrn_standards_decay_% 0
_exptl_absorpt_coefficient_mu 0.794
_exptl_absorpt_correction_T_max 0.7452
_exptl_absorpt_correction_T_min 0.6218
_exptl_absorpt_correction_type multi-scan
_exptl_absorpt_process_details 'SADABS, Bruker, 2008b'
_exptl_crystal_colour 'blue green'
_exptl_crystal_density_diffrn 1.319
_exptl_crystal_density_method 'Not Measured'
_exptl_crystal_description fragment
_exptl_crystal_F_000 1008
_exptl_crystal_size_max 0.61
_exptl_crystal_size_mid 0.46
_exptl_crystal_size_min 0.25
_refine_diff_density_max 0.988
_refine_diff_density_min -0.694
_refine_diff_density_rms 0.050
_refine_ls_extinction_method none
_refine_ls_goodness_of_fit_ref 1.077
_refine_ls_hydrogen_treatment constr
_refine_ls_matrix_type full
_refine_ls_number_parameters 238
_refine_ls_number_reflns 4407
_refine_ls_number_restraints 0
_refine_ls_restrained_S_all 1.077
_refine_ls_R_factor_all 0.0211
_refine_ls_R_factor_gt 0.0205
_refine_ls_shift/su_max 0.001
_refine_ls_shift/su_mean 0.000
_refine_ls_structure_factor_coef Fsqd
_refine_ls_weighting_details 'calc w=1/[\s^2^(Fo^2^)+(0.0187P)^2^+2.4213P] where P=(Fo^2^+2Fc^2^)/3'
_refine_ls_weighting_scheme calc
_refine_ls_wR_factor_gt 0.0504
_refine_ls_wR_factor_ref 0.0509
_reflns_number_gt 4293
_reflns_number_total 4407
_reflns_threshold_expression I>2\s(I)
_cod_data_source_file nchem.1051-s2.cif
_cod_data_source_block Compound_5
_cod_depositor_comments
;
The following automatic conversions were performed:

'_symmetry_cell_setting' value 'Monoclinic' changed to 'monoclinic'
according to /home/saulius/struct/CIF-dictionaries/cif_core.dic
dictionary named 'cif_core.dic' version 2.4.1 from 2010-06-29.

Automatic conversion script
Id: cif_fix_values 1891 2012-01-12 08:04:46Z andrius 
;
_cod_original_sg_symbol_H-M 'P 21/c'
_cod_database_code 1507942

loop_
_symmetry_equiv_pos_site_id
_symmetry_equiv_pos_as_xyz
1 x,y,z
2 -x,1/2+y,1/2-z
3 -x,-y,-z
4 x,1/2-y,1/2+z

loop_
_atom_site_aniso_label
_atom_site_aniso_U_11
_atom_site_aniso_U_22
_atom_site_aniso_U_33
_atom_site_aniso_U_23
_atom_site_aniso_U_13
_atom_site_aniso_U_12
Ru1 0.0275(1) 0.0154(1) 0.0159(1) -0.0023(1) 0.0092(1) -0.0073(1)
P1 0.0171(2) 0.0129(2) 0.0193(2) -0.0014(2) 0.0055(2) -0.0015(2)
P2 0.0179(2) 0.0127(2) 0.0154(2) -0.0004(2) 0.0051(2) -0.0016(2)
N1 0.0239(7) 0.0175(7) 0.0166(7) -0.0018(5) 0.0080(6) -0.0045(6)
C1 0.0271(11) 0.0527(14) 0.0667(16) 0.0087(12) 0.0251(11) -0.0058(10)
C5 0.0239(10) 0.0323(11) 0.0589(15) -0.0061(10) 0.0075(10) 0.0090(8)
C6 0.0283(10) 0.0277(10) 0.0380(11) -0.0055(8) -0.0017(8) -0.0082(8)
C8 0.0178(9) 0.0245(10) 0.0415(11) -0.0012(8) 0.0067(8) -0.0020(7)
C9 0.0296(10) 0.0350(11) 0.0225(9) 0.0041(8) 0.0011(8) 0.0041(8)
C10 0.0249(9) 0.0175(8) 0.0198(8) 0.0014(7) 0.0086(7) -0.0042(7)
C11 0.0195(9) 0.0380(11) 0.0320(10) -0.0047(8) 0.0051(8) 0.0038(8)
C12 0.0423(12) 0.0420(12) 0.0318(11) 0.0068(9) 0.0224(9) 0.0139(10)
C14 0.0195(8) 0.0200(9) 0.0219(9) -0.0022(7) 0.0026(7) -0.0008(7)
C15 0.0243(10) 0.0324(11) 0.0371(11) -0.0035(9) 0.0033(8) 0.0073(8)
C16 0.0256(9) 0.0207(9) 0.0191(8) 0.0013(7) 0.0097(7) -0.0038(7)
C17 0.0232(9) 0.0192(8) 0.0212(8) -0.0001(7) 0.0073(7) 0.0036(7)
C18 0.0475(12) 0.0173(9) 0.0312(11) -0.0051(8) 0.0065(9) -0.0001(8)
C19 0.0268(9) 0.0148(8) 0.0216(9) -0.0013(7) 0.0074(7) 0.0027(7)
C20 0.0296(10) 0.0308(10) 0.0329(10) 0.0032(8) 0.0135(8) 0.0107(8)
C21 0.0415(11) 0.0177(9) 0.0254(9) 0.0034(7) 0.0116(8) 0.0032(8)
C22 0.0248(10) 0.0353(12) 0.0558(15) -0.0074(10) -0.0036(10) -0.0041(9)
C24 0.0378(11) 0.0196(9) 0.0412(12) -0.0061(8) 0.0113(9) 0.0043(8)
C27 0.0272(9) 0.0185(8) 0.0172(8) -0.0008(7) 0.0042(7) -0.0016(7)
C28 0.0305(9) 0.0218(9) 0.0170(8) -0.0016(7) 0.0101(7) -0.0035(7)

loop_
_atom_site_label
_atom_site_type_symbol
_atom_site_thermal_displace_type
_atom_site_fract_x
_atom_site_fract_y
_atom_site_fract_z
_atom_site_occupancy
_atom_site_U_iso_or_equiv
_atom_site_calc_flag
_atom_site_refinement_flags
Ru1 Ru Uani 0.78238(2) 0.14696(1) 0.33911(1) 1.000 0.0190(1) . .
P1 P Uani 0.94055(5) 0.22130(2) 0.45525(3) 1.000 0.0164(1) . .
P2 P Uani 0.68048(5) 0.04676(2) 0.28360(3) 1.000 0.0153(1) . .
N1 N Uani 0.74281(18) 0.11536(6) 0.47080(10) 1.000 0.0189(4) . .
N2 N Uiso 0.7097(7) 0.18852(15) 0.2312(2) 0.610(16) 0.0234(11) . .
C1 C Uani 1.2192(3) 0.25364(12) 0.3939(2) 1.000 0.0464(8) . .
C5 C Uani 1.2207(3) 0.15243(10) 0.4796(2) 1.000 0.0394(7) . .
C6 C Uani 0.3827(2) -0.01386(9) 0.16251(16) 1.000 0.0338(6) . .
C8 C Uani 1.1727(2) 0.22097(9) 0.48094(16) 1.000 0.0284(6) . .
C9 C Uani 0.4677(2) 0.08389(10) 0.09364(14) 1.000 0.0304(6) . .
C10 C Uani 0.6533(2) 0.01230(8) 0.40004(13) 1.000 0.0203(5) . .
C11 C Uani 0.3592(2) 0.08717(10) 0.24394(15) 1.000 0.0304(6) . .
C12 C Uani 0.8479(3) 0.01131(10) 0.14406(16) 1.000 0.0362(7) . .
C14 C Uani 0.4650(2) 0.04953(8) 0.19091(13) 1.000 0.0212(5) . .
C15 C Uani 0.9872(2) -0.00824(10) 0.32698(16) 1.000 0.0325(6) . .
C16 C Uani 0.6391(2) 0.06214(8) 0.47474(13) 1.000 0.0211(5) . .
C17 C Uani 0.8192(2) -0.01024(8) 0.24364(13) 1.000 0.0210(5) . .
C18 C Uani 0.9516(3) 0.35026(8) 0.50832(16) 1.000 0.0331(6) . .
C19 C Uani 0.8531(2) 0.30192(8) 0.43284(13) 1.000 0.0210(5) . .
C20 C Uani 0.6770(2) 0.29779(9) 0.44395(15) 1.000 0.0302(6) . .
C21 C Uani 0.8380(3) 0.32271(8) 0.32378(14) 1.000 0.0278(6) . .
C22 C Uani 1.2692(3) 0.24829(10) 0.58455(18) 1.000 0.0419(7) . .
C24 C Uani 0.7559(3) -0.07715(9) 0.23289(17) 1.000 0.0329(6) . .
C27 C Uani 0.9108(2) 0.19696(8) 0.57731(13) 1.000 0.0215(5) . .
C28 C Uani 0.7580(2) 0.15571(8) 0.55860(13) 1.000 0.0224(5) . .
N3 N Uiso 0.7691(11) 0.1805(2) 0.2309(3) 0.390(16) 0.0252(17) . .
H1B H Uiso 1.14740 0.23870 0.32850 1.000 0.0700 calc R
H1C H Uiso 1.33520 0.24460 0.39870 1.000 0.0700 calc R
H1A H Uiso 1.20480 0.29840 0.39900 1.000 0.0700 calc R
H5B H Uiso 1.34170 0.14870 0.49810 1.000 0.0590 calc R
H5C H Uiso 1.17170 0.13550 0.41120 1.000 0.0590 calc R
H5A H Uiso 1.17940 0.12940 0.52860 1.000 0.0590 calc R
H6B H Uiso 0.43870 -0.03630 0.12000 1.000 0.0510 calc R
H6C H Uiso 0.26560 -0.00820 0.12470 1.000 0.0510 calc R
H9A H Uiso 0.52200 0.12410 0.11170 1.000 0.0460 calc R
H9B H Uiso 0.35380 0.09010 0.05040 1.000 0.0460 calc R
H9C H Uiso 0.52920 0.05930 0.05670 1.000 0.0460 calc R
H10A H Uiso 0.55200 -0.01360 0.38230 1.000 0.0240 calc R
H6A H Uiso 0.39130 -0.03760 0.22460 1.000 0.0510 calc R
H11A H Uiso 0.41340 0.12690 0.26680 1.000 0.0460 calc R
H11B H Uiso 0.34740 0.06400 0.30280 1.000 0.0460 calc R
H11C H Uiso 0.24930 0.09460 0.19600 1.000 0.0460 calc R
H12A H Uiso 0.88310 0.05470 0.15050 1.000 0.0540 calc R
H12B H Uiso 0.74470 0.00720 0.08840 1.000 0.0540 calc R
H12C H Uiso 0.93440 -0.01420 0.12950 1.000 0.0540 calc R
H15A H Uiso 1.02520 0.03470 0.33850 1.000 0.0490 calc R
H15B H Uiso 1.06880 -0.03260 0.30520 1.000 0.0490 calc R
H15C H Uiso 0.97450 -0.02550 0.39020 1.000 0.0490 calc R
H16A H Uiso 0.52200 0.07560 0.45880 1.000 0.0250 calc R
H16B H Uiso 0.67250 0.04480 0.54450 1.000 0.0250 calc R
H18A H Uiso 1.06120 0.35570 0.49840 1.000 0.0500 calc R
H18B H Uiso 0.96450 0.33620 0.57800 1.000 0.0500 calc R
H18C H Uiso 0.89200 0.38980 0.49680 1.000 0.0500 calc R
H20A H Uiso 0.68380 0.28930 0.51510 1.000 0.0450 calc R
H20B H Uiso 0.61610 0.26430 0.40080 1.000 0.0450 calc R
H20C H Uiso 0.61910 0.33710 0.42300 1.000 0.0450 calc R
H21A H Uiso 0.94870 0.32480 0.31430 1.000 0.0420 calc R
H21B H Uiso 0.78600 0.36370 0.31180 1.000 0.0420 calc R
H21C H Uiso 0.76980 0.29300 0.27550 1.000 0.0420 calc R
H22A H Uiso 1.23790 0.29170 0.58780 1.000 0.0630 calc R
H22B H Uiso 1.38850 0.24560 0.59290 1.000 0.0630 calc R
H22C H Uiso 1.24290 0.22500 0.63900 1.000 0.0630 calc R
H24A H Uiso 0.71960 -0.08810 0.29220 1.000 0.0490 calc R
H24B H Uiso 0.84520 -0.10500 0.22860 1.000 0.0490 calc R
H24C H Uiso 0.66230 -0.08100 0.17100 1.000 0.0490 calc R
H27A H Uiso 1.01000 0.17410 0.61770 1.000 0.0260 calc R
H27B H Uiso 0.89720 0.23390 0.61670 1.000 0.0260 calc R
H28A H Uiso 0.76660 0.13020 0.61980 1.000 0.0270 calc R
H28B H Uiso 0.65750 0.18180 0.54620 1.000 0.0270 calc R
H10B H Uiso 0.74920 -0.01470 0.43210 1.000 0.0240 calc R

loop_
_atom_type_symbol
_atom_type_description
_atom_type_scat_dispersion_real
_atom_type_scat_dispersion_imag
_atom_type_scat_source
Ru Ru -1.2594 0.8363 'International Tables Vol C Tables 4.2.6.8 and 6.1.1.4'
P P 0.1023 0.0942 'International Tables Vol C Tables 4.2.6.8 and 6.1.1.4'
N N 0.0061 0.0033 'International Tables Vol C Tables 4.2.6.8 and 6.1.1.4'
H H 0.0000 0.0000 'International Tables Vol C Tables 4.2.6.8 and 6.1.1.4'
C C 0.0033 0.0016 'International Tables Vol C Tables 4.2.6.8 and 6.1.1.4'

loop_
_geom_angle_atom_site_label_1
_geom_angle_atom_site_label_2
_geom_angle_atom_site_label_3
_geom_angle
_geom_angle_publ_flag
P1 Ru1 P2 155.70(2) yes
P1 Ru1 N1 80.64(4) yes
P1 Ru1 N2 102.58(12) yes
P1 Ru1 N3 100.77(19) yes
P2 Ru1 N1 80.93(4) yes
P2 Ru1 N2 101.50(12) yes
P2 Ru1 N3 101.03(16) yes
N1 Ru1 N2 147.3(2) yes
N1 Ru1 N3 165.6(3) yes
Ru1 P1 C8 118.08(6) yes
Ru1 P1 C19 113.56(6) yes
Ru1 P1 C27 102.62(6) yes
C8 P1 C19 111.71(8) yes
C8 P1 C27 103.82(9) yes
C19 P1 C27 105.19(8) yes
Ru1 P2 C10 102.47(6) yes
Ru1 P2 C14 111.96(6) yes
Ru1 P2 C17 119.50(6) yes
C10 P2 C14 105.01(8) yes
C10 P2 C17 103.54(8) yes
C14 P2 C17 112.34(8) yes
Ru1 N1 C16 123.42(10) yes
Ru1 N1 C28 122.08(10) yes
C16 N1 C28 110.43(13) yes
P1 C8 C1 109.90(15) yes
P1 C8 C5 105.31(14) yes
P1 C8 C22 114.31(15) yes
C1 C8 C5 107.81(18) no
C1 C8 C22 110.99(18) no
C5 C8 C22 108.16(18) no
P2 C10 C16 110.82(12) yes
P2 C14 C6 114.66(12) yes
P2 C14 C9 110.22(12) yes
P2 C14 C11 105.90(12) yes
C6 C14 C9 109.37(15) no
C6 C14 C11 108.11(15) no
C9 C14 C11 108.34(15) no
N1 C16 C10 111.66(14) yes
P2 C17 C12 109.56(13) yes
P2 C17 C15 106.21(12) yes
P2 C17 C24 114.56(14) yes
C12 C17 C15 107.73(16) no
C12 C17 C24 110.04(16) no
C15 C17 C24 108.46(16) no
P1 C19 C18 114.29(13) yes
P1 C19 C20 105.86(12) yes
P1 C19 C21 110.35(12) yes
C18 C19 C20 108.65(16) no
C18 C19 C21 109.55(15) no
C20 C19 C21 107.89(16) no
P1 C27 C28 110.28(12) yes
N1 C28 C27 110.68(14) yes
C8 C1 H1A 109.00 no
C8 C1 H1B 109.00 no
C8 C1 H1C 109.00 no
H1A C1 H1B 110.00 no
H1A C1 H1C 110.00 no
H1B C1 H1C 109.00 no
C8 C5 H5A 109.00 no
C8 C5 H5B 110.00 no
C8 C5 H5C 109.00 no
H5A C5 H5B 109.00 no
H5A C5 H5C 110.00 no
H5B C5 H5C 109.00 no
C14 C6 H6A 109.00 no
C14 C6 H6B 109.00 no
C14 C6 H6C 110.00 no
H6A C6 H6B 109.00 no
H6A C6 H6C 109.00 no
H6B C6 H6C 109.00 no
C14 C9 H9A 109.00 no
C14 C9 H9B 109.00 no
C14 C9 H9C 109.00 no
H9A C9 H9B 110.00 no
H9A C9 H9C 109.00 no
H9B C9 H9C 109.00 no
P2 C10 H10A 109.00 no
P2 C10 H10B 109.00 no
C16 C10 H10A 110.00 no
C16 C10 H10B 109.00 no
H10A C10 H10B 108.00 no
C14 C11 H11A 110.00 no
C14 C11 H11B 109.00 no
C14 C11 H11C 109.00 no
H11A C11 H11B 109.00 no
H11A C11 H11C 109.00 no
H11B C11 H11C 109.00 no
C17 C12 H12A 109.00 no
C17 C12 H12B 109.00 no
C17 C12 H12C 109.00 no
H12A C12 H12B 109.00 no
H12A C12 H12C 109.00 no
H12B C12 H12C 109.00 no
C17 C15 H15A 109.00 no
C17 C15 H15B 109.00 no
C17 C15 H15C 109.00 no
H15A C15 H15B 109.00 no
H15A C15 H15C 109.00 no
H15B C15 H15C 110.00 no
N1 C16 H16A 109.00 no
N1 C16 H16B 109.00 no
C10 C16 H16A 109.00 no
C10 C16 H16B 109.00 no
H16A C16 H16B 108.00 no
C19 C18 H18A 110.00 no
C19 C18 H18B 109.00 no
C19 C18 H18C 110.00 no
H18A C18 H18B 109.00 no
H18A C18 H18C 109.00 no
H18B C18 H18C 109.00 no
C19 C20 H20A 109.00 no
C19 C20 H20B 109.00 no
C19 C20 H20C 109.00 no
H20A C20 H20B 109.00 no
H20A C20 H20C 110.00 no
H20B C20 H20C 110.00 no
C19 C21 H21A 109.00 no
C19 C21 H21B 110.00 no
C19 C21 H21C 110.00 no
H21A C21 H21B 109.00 no
H21A C21 H21C 109.00 no
H21B C21 H21C 109.00 no
C8 C22 H22A 110.00 no
C8 C22 H22B 109.00 no
C8 C22 H22C 109.00 no
H22A C22 H22B 109.00 no
H22A C22 H22C 109.00 no
H22B C22 H22C 110.00 no
C17 C24 H24A 109.00 no
C17 C24 H24B 109.00 no
C17 C24 H24C 109.00 no
H24A C24 H24B 110.00 no
H24A C24 H24C 109.00 no
H24B C24 H24C 110.00 no
P1 C27 H27A 110.00 no
P1 C27 H27B 110.00 no
C28 C27 H27A 110.00 no
C28 C27 H27B 110.00 no
H27A C27 H27B 108.00 no
N1 C28 H28A 110.00 no
N1 C28 H28B 109.00 no
C27 C28 H28A 110.00 no
C27 C28 H28B 110.00 no
H28A C28 H28B 108.00 no

loop_
_geom_bond_atom_site_label_1
_geom_bond_atom_site_label_2
_geom_bond_distance
_geom_bond_publ_flag
Ru1 P1 2.3795(5) yes
Ru1 P2 2.3724(5) yes
Ru1 N1 2.0505(14) yes
Ru1 N2 1.688(3) yes
Ru1 N3 1.628(4) yes
P1 C8 1.8849(19) yes
P1 C19 1.8823(18) yes
P1 C27 1.8433(18) yes
P2 C10 1.8387(18) yes
P2 C14 1.8903(18) yes
P2 C17 1.8878(18) yes
N1 C16 1.456(2) yes
N1 C28 1.464(2) yes
C1 C8 1.535(3) no
C5 C8 1.538(3) no
C6 C14 1.534(3) no
C8 C22 1.536(3) no
C9 C14 1.535(3) no
C10 C16 1.517(2) no
C11 C14 1.539(3) no
C12 C17 1.530(3) no
C15 C17 1.540(3) no
C17 C24 1.534(3) no
C18 C19 1.534(3) no
C19 C20 1.539(3) no
C19 C21 1.533(3) no
C27 C28 1.526(2) no
C1 H1A 0.9800 no
C1 H1B 0.9800 no
C1 H1C 0.9800 no
C5 H5A 0.9800 no
C5 H5B 0.9800 no
C5 H5C 0.9800 no
C6 H6A 0.9800 no
C6 H6B 0.9800 no
C6 H6C 0.9800 no
C9 H9A 0.9800 no
C9 H9B 0.9800 no
C9 H9C 0.9800 no
C10 H10A 0.9900 no
C10 H10B 0.9900 no
C11 H11A 0.9800 no
C11 H11B 0.9800 no
C11 H11C 0.9800 no
C12 H12A 0.9800 no
C12 H12B 0.9800 no
C12 H12C 0.9800 no
C15 H15A 0.9800 no
C15 H15B 0.9800 no
C15 H15C 0.9800 no
C16 H16A 0.9900 no
C16 H16B 0.9900 no
C18 H18A 0.9800 no
C18 H18B 0.9800 no
C18 H18C 0.9800 no
C20 H20A 0.9800 no
C20 H20B 0.9800 no
C20 H20C 0.9800 no
C21 H21A 0.9800 no
C21 H21B 0.9800 no
C21 H21C 0.9800 no
C22 H22A 0.9800 no
C22 H22B 0.9800 no
C22 H22C 0.9800 no
C24 H24A 0.9800 no
C24 H24B 0.9800 no
C24 H24C 0.9800 no
C27 H27A 0.9900 no
C27 H27B 0.9900 no
C28 H28A 0.9900 no
C28 H28B 0.9900 no
